data_1543896
loop_
_publ_author_name
'Gupta, Vinod Kumar'
'Singh, Ram Adhar'

_publ_section_title
;
 Aggregation-induced enhanced green light emission from a simple
 donor-\p-acceptor (D-\p-A) material: a structure-property relationship
 study.
;
_journal_name_full 'Faraday discussions'
_journal_page_first 131
_journal_page_last 142
_journal_paper_doi 10.1039/c6fd00158k
_journal_volume 196
_journal_year 2017
_chemical_formula_moiety CHNO
_chemical_formula_sum 'C11 H10 N2 O2'
_chemical_formula_weight 202.21
_chemical_name_systematic
;
 ?
;
_space_group_IT_number 14
_symmetry_cell_setting monoclinic
_symmetry_space_group_name_Hall '-P 2ybc'
_symmetry_space_group_name_H-M 'P 1 21/c 1'
_atom_sites_solution_hydrogens geom
_atom_sites_solution_primary direct
_atom_sites_solution_secondary difmap
_audit_creation_method SHELXL-97
_audit_update_record
;
2016-06-18 deposited with the CCDC.
2016-08-12 downloaded from the CCDC.
;
_cell_angle_alpha 90.00
_cell_angle_beta 93.453(7)
_cell_angle_gamma 90.00
_cell_formula_units_Z 4
_cell_length_a 3.9225(3)
_cell_length_b 10.7762(9)
_cell_length_c 23.142(2)
_cell_measurement_reflns_used 862
_cell_measurement_temperature 293(2)
_cell_measurement_theta_max 29.0183
_cell_measurement_theta_min 3.2451
_cell_volume 976.43(14)
_computing_structure_refinement 'SHELXL-97 (Sheldrick, 2008)'
_diffrn_ambient_temperature 293(2)
_diffrn_measured_fraction_theta_full 0.972
_diffrn_measured_fraction_theta_max 0.807
_diffrn_measurement_device_type 'Xcalibur, Eos'
_diffrn_radiation_monochromator graphite
_diffrn_radiation_source 'fine-focus sealed tube'
_diffrn_radiation_type MoK\a
_diffrn_radiation_wavelength 0.71073
_diffrn_reflns_av_R_equivalents 0.0209
_diffrn_reflns_av_sigmaI/netI 0.0439
_diffrn_reflns_limit_h_max 3
_diffrn_reflns_limit_h_min -4
_diffrn_reflns_limit_k_max 14
_diffrn_reflns_limit_k_min -12
_diffrn_reflns_limit_l_max 30
_diffrn_reflns_limit_l_min -29
_diffrn_reflns_number 3726
_diffrn_reflns_theta_full 25.00
_diffrn_reflns_theta_max 29.08
_diffrn_reflns_theta_min 3.25
_exptl_absorpt_coefficient_mu 0.097
_exptl_absorpt_correction_T_max 1.00000
_exptl_absorpt_correction_T_min 0.91656
_exptl_absorpt_correction_type multi-scan
_exptl_crystal_colour white
_exptl_crystal_density_diffrn 1.376
_exptl_crystal_density_method 'not measured'
_exptl_crystal_description rectangular
_exptl_crystal_F_000 424
_exptl_crystal_size_max 0.4
_exptl_crystal_size_mid 0.3
_exptl_crystal_size_min 0.2
_refine_diff_density_max 0.186
_refine_diff_density_min -0.140
_refine_diff_density_rms 0.035
_refine_ls_extinction_coef 0.018(5)
_refine_ls_extinction_expression Fc^*^=kFc[1+0.001xFc^2^\l^3^/sin(2\q)]^-1/4^
_refine_ls_extinction_method SHELXL
_refine_ls_goodness_of_fit_ref 1.036
_refine_ls_hydrogen_treatment mixed
_refine_ls_matrix_type full
_refine_ls_number_parameters 138
_refine_ls_number_reflns 2119
_refine_ls_number_restraints 0
_refine_ls_restrained_S_all 1.036
_refine_ls_R_factor_all 0.0796
_refine_ls_R_factor_gt 0.0466
_refine_ls_shift/su_max 0.001
_refine_ls_shift/su_mean 0.000
_refine_ls_structure_factor_coef Fsqd
_refine_ls_weighting_details 'calc w=1/[\s^2^(Fo^2^)+(0.0499P)^2^+0.0475P] where P=(Fo^2^+2Fc^2^)/3'
_refine_ls_weighting_scheme calc
_refine_ls_wR_factor_gt 0.1021
_refine_ls_wR_factor_ref 0.1223
_reflns_number_gt 1414
_reflns_number_total 2119
_reflns_threshold_expression >2\s(I)
_cod_data_source_file c6fd00158k2.cif
_cod_data_source_block skv
_cod_depositor_comments 'Adding full bibliography for 1543895--1543896.cif.'
_cod_database_code 1543896

loop_
_symmetry_equiv_pos_as_xyz
'x, y, z'
'-x, y+1/2, -z+1/2'
'-x, -y, -z'
'x, -y-1/2, z-1/2'

loop_
_atom_site_label
_atom_site_type_symbol
_atom_site_fract_x
_atom_site_fract_y
_atom_site_fract_z
_atom_site_U_iso_or_equiv
_atom_site_adp_type
_atom_site_occupancy
_atom_site_symmetry_multiplicity
_atom_site_calc_flag
_atom_site_refinement_flags
O2 O 0.0343(3) 0.83921(12) 0.01244(6) 0.0582(4) Uani 1 1 d .
O1 O 0.7343(3) 0.17742(11) 0.15441(6) 0.0544(4) Uani 1 1 d .
C7 C 0.3341(4) 0.65048(16) 0.07697(7) 0.0398(4) Uani 1 1 d .
H7 H 0.2065 0.6422 0.0420 0.048 Uiso 1 1 calc R
C6 C 0.6297(4) 0.51557(16) 0.15477(7) 0.0415(4) Uani 1 1 d .
H6 H 0.6832 0.5842 0.1779 0.050 Uiso 1 1 calc R
C8 C 0.3702(4) 0.76876(16) 0.09441(7) 0.0385(4) Uani 1 1 d .
C1 C 0.4520(4) 0.53330(16) 0.10109(7) 0.0365(4) Uani 1 1 d .
N2 N 0.2657(4) 0.98486(14) 0.07155(7) 0.0583(5) Uani 1 1 d .
H2B H 0.1762 1.0439 0.0508 0.070 Uiso 1 1 calc R
H2A H 0.3907 1.0017 0.1024 0.070 Uiso 1 1 calc R
C2 C 0.3789(4) 0.42733(17) 0.06799(7) 0.0437(4) Uani 1 1 d .
H2 H 0.2587 0.4358 0.0323 0.052 Uiso 1 1 calc R
C4 C 0.6516(4) 0.29681(16) 0.13965(7) 0.0392(4) Uani 1 1 d .
C3 C 0.4781(5) 0.31158(17) 0.08617(8) 0.0464(5) Uani 1 1 d .
H3 H 0.4293 0.2429 0.0627 0.056 Uiso 1 1 calc R
N1 N 0.6993(5) 0.84178(17) 0.18777(8) 0.0678(6) Uani 1 1 d .
C10 C 0.2112(4) 0.86809(17) 0.05614(8) 0.0418(4) Uani 1 1 d .
C5 C 0.7276(4) 0.39958(17) 0.17431(7) 0.0427(4) Uani 1 1 d .
H5 H 0.8432 0.3901 0.2103 0.051 Uiso 1 1 calc R
C9 C 0.5541(5) 0.80680(16) 0.14650(8) 0.0447(4) Uani 1 1 d .
C11 C 0.9129(5) 0.15572(18) 0.20876(9) 0.0571(6) Uani 1 1 d .
H11C H 1.1234 0.2014 0.2107 0.086 Uiso 1 1 calc R
H11A H 0.9609 0.0687 0.2130 0.086 Uiso 1 1 calc R
H11B H 0.7750 0.1824 0.2393 0.086 Uiso 1 1 calc R

loop_
_atom_site_aniso_label
_atom_site_aniso_U_11
_atom_site_aniso_U_22
_atom_site_aniso_U_33
_atom_site_aniso_U_23
_atom_site_aniso_U_13
_atom_site_aniso_U_12
O2 0.0735(9) 0.0397(8) 0.0576(9) 0.0034(6) -0.0273(7) 0.0026(6)
O1 0.0786(9) 0.0328(7) 0.0492(8) 0.0026(6) -0.0166(6) 0.0052(6)
C7 0.0431(9) 0.0388(10) 0.0365(9) 0.0026(8) -0.0060(7) 0.0009(8)
C6 0.0535(10) 0.0307(9) 0.0393(9) -0.0037(8) -0.0054(7) 0.0001(8)
C8 0.0425(9) 0.0330(9) 0.0395(9) 0.0033(8) -0.0028(7) 0.0017(8)
C1 0.0402(8) 0.0332(9) 0.0357(9) 0.0021(7) -0.0010(6) 0.0003(7)
N2 0.0848(11) 0.0316(9) 0.0549(10) 0.0044(8) -0.0253(8) 0.0062(8)
C2 0.0511(10) 0.0416(10) 0.0371(10) 0.0022(8) -0.0099(7) -0.0027(8)
C4 0.0440(9) 0.0309(9) 0.0421(10) 0.0025(8) -0.0025(7) 0.0009(7)
C3 0.0636(11) 0.0320(9) 0.0423(10) -0.0050(8) -0.0081(8) -0.0047(9)
N1 0.0964(13) 0.0472(11) 0.0562(11) -0.0010(8) -0.0249(10) -0.0012(9)
C10 0.0475(9) 0.0349(9) 0.0422(10) 0.0037(8) -0.0034(8) 0.0034(8)
C5 0.0524(10) 0.0370(10) 0.0372(9) 0.0010(8) -0.0089(7) 0.0008(8)
C9 0.0579(10) 0.0307(9) 0.0445(11) 0.0040(8) -0.0039(8) 0.0017(8)
C11 0.0706(12) 0.0404(11) 0.0579(13) 0.0081(9) -0.0152(9) 0.0044(10)

loop_
_atom_type_symbol
_atom_type_description
_atom_type_scat_dispersion_real
_atom_type_scat_dispersion_imag
_atom_type_scat_source
C C 0.0033 0.0016 'International Tables Vol C Tables 4.2.6.8 and 6.1.1.4'
H H 0.0000 0.0000 'International Tables Vol C Tables 4.2.6.8 and 6.1.1.4'
N N 0.0061 0.0033 'International Tables Vol C Tables 4.2.6.8 and 6.1.1.4'
O O 0.0106 0.0060 'International Tables Vol C Tables 4.2.6.8 and 6.1.1.4'

loop_
_geom_angle_atom_site_label_1
_geom_angle_atom_site_label_2
_geom_angle_atom_site_label_3
_geom_angle
C4 O1 C11 118.25(14)
C8 C7 C1 133.49(16)
C8 C7 H7 113.3
C1 C7 H7 113.3
C5 C6 C1 121.97(16)
C5 C6 H6 119.0
C1 C6 H6 119.0
C7 C8 C9 124.44(16)
C7 C8 C10 117.86(15)
C9 C8 C10 117.68(15)
C2 C1 C6 116.76(15)
C2 C1 C7 116.92(15)
C6 C1 C7 126.32(16)
C10 N2 H2B 120.0
C10 N2 H2A 120.0
H2B N2 H2A 120.0
C3 C2 C1 122.22(15)
C3 C2 H2 118.9
C1 C2 H2 118.9
O1 C4 C3 115.36(16)
O1 C4 C5 124.57(15)
C3 C4 C5 120.07(16)
C2 C3 C4 119.72(17)
C2 C3 H3 120.1
C4 C3 H3 120.1
O2 C10 N2 122.42(17)
O2 C10 C8 119.87(16)
N2 C10 C8 117.71(15)
C6 C5 C4 119.25(15)
C6 C5 H5 120.4
C4 C5 H5 120.4
N1 C9 C8 177.48(19)
O1 C11 H11C 109.5
O1 C11 H11A 109.5
H11C C11 H11A 109.5
O1 C11 H11B 109.5
H11C C11 H11B 109.5
H11A C11 H11B 109.5

loop_
_geom_bond_atom_site_label_1
_geom_bond_atom_site_label_2
_geom_bond_distance
O2 C10 1.2314(19)
O1 C4 1.365(2)
O1 C11 1.422(2)
C7 C8 1.342(2)
C7 C1 1.445(2)
C7 H7 0.9300
C6 C5 1.376(2)
C6 C1 1.401(2)
C6 H6 0.9300
C8 C9 1.427(2)
C8 C10 1.501(2)
C1 C2 1.395(2)
N2 C10 1.322(2)
N2 H2B 0.8600
N2 H2A 0.8600
C2 C3 1.365(2)
C2 H2 0.9300
C4 C3 1.385(2)
C4 C5 1.389(2)
C3 H3 0.9300
N1 C9 1.146(2)
C5 H5 0.9300
C11 H11C 0.9600
C11 H11A 0.9600
C11 H11B 0.9600

loop_
_geom_torsion_atom_site_label_1
_geom_torsion_atom_site_label_2
_geom_torsion_atom_site_label_3
_geom_torsion_atom_site_label_4
_geom_torsion
C1 C7 C8 C9 0.0(3)
C1 C7 C8 C10 178.97(16)
C5 C6 C1 C2 -0.2(2)
C5 C6 C1 C7 179.14(15)
C8 C7 C1 C2 -176.24(17)
C8 C7 C1 C6 4.4(3)
C6 C1 C2 C3 -0.8(2)
C7 C1 C2 C3 179.80(15)
C11 O1 C4 C3 179.96(15)
C11 O1 C4 C5 -0.5(3)
C1 C2 C3 C4 1.3(3)
O1 C4 C3 C2 178.86(15)
C5 C4 C3 C2 -0.7(3)
C7 C8 C10 O2 5.0(2)
C9 C8 C10 O2 -175.97(17)
C7 C8 C10 N2 -175.72(16)
C9 C8 C10 N2 3.3(2)
C1 C6 C5 C4 0.7(3)
O1 C4 C5 C6 -179.78(16)
C3 C4 C5 C6 -0.2(2)
C7 C8 C9 N1 177(100)
C10 C8 C9 N1 -2(5)
